data_4117535
loop_
_publ_author_name
'Tao Wu'
'Xianhui Bu'
'Puhong Liao'
'Le Wang'
'Shou-Tian Zheng'
'Richard Ma'
'Pingyun Feng'

_publ_section_title
;
 Superbase Route to Supertetrahedral Chalcogenide Clusters
;
_journal_name_full 'Journal of the American Chemical Society'
_journal_page_first 3619
_journal_page_last 3622
_journal_paper_doi 10.1021/ja210039u
_journal_volume 134
_journal_year 2012
_chemical_formula_moiety 'C21 H27 Ga10 N9 O3 S16'
_chemical_formula_sum 'C21 H27 Ga10 N9 O3 S16'
_chemical_formula_weight 1663.68
_chemical_name_systematic
; 
 ? 
;
_space_group_IT_number 148
_symmetry_cell_setting hexagonal
_symmetry_space_group_name_Hall '-R 3'
_symmetry_space_group_name_H-M 'R -3 :H'
_atom_sites_solution_hydrogens geom
_atom_sites_solution_primary direct
_atom_sites_solution_secondary difmap
_audit_creation_method SHELXL-97
_cell_angle_alpha 90.00
_cell_angle_beta 90.00
_cell_angle_gamma 120.00
_cell_formula_units_Z 6
_cell_length_a 21.70730(10)
_cell_length_b 21.70730(10)
_cell_length_c 28.5686(3)
_cell_measurement_temperature 150(2)
_cell_volume 11658.19(14)
_computing_cell_refinement 'Bruker SAINT'
_computing_data_collection 'Bruker SMART'
_computing_data_reduction 'Bruker SAINT'
_computing_molecular_graphics XP
_computing_publication_material XCIF
_computing_structure_refinement 'SHELXL-97 (Sheldrick, 2008)'
_computing_structure_solution 'SHELXS-97 (Sheldrick, 2008)'
_diffrn_ambient_temperature 150(2)
_diffrn_measured_fraction_theta_full 0.999
_diffrn_measured_fraction_theta_max 0.999
_diffrn_measurement_device_type 'Bruker Smart Apex CCD'
_diffrn_measurement_method 'Omega Scan'
_diffrn_radiation_monochromator graphite
_diffrn_radiation_source 'fine-focus sealed tube'
_diffrn_radiation_type MoK\a
_diffrn_radiation_wavelength 0.71073
_diffrn_reflns_av_R_equivalents 0.0353
_diffrn_reflns_av_sigmaI/netI 0.0200
_diffrn_reflns_limit_h_max 21
_diffrn_reflns_limit_h_min -23
_diffrn_reflns_limit_k_max 23
_diffrn_reflns_limit_k_min -23
_diffrn_reflns_limit_l_max 30
_diffrn_reflns_limit_l_min -30
_diffrn_reflns_number 34402
_diffrn_reflns_theta_full 22.49
_diffrn_reflns_theta_max 22.49
_diffrn_reflns_theta_min 1.79
_exptl_absorpt_coefficient_mu 3.862
_exptl_absorpt_correction_type multi-scan
_exptl_crystal_colour yellow
_exptl_crystal_density_diffrn 1.422
_exptl_crystal_description block
_exptl_crystal_F_000 4836
_exptl_crystal_size_max 0.25
_exptl_crystal_size_mid 0.20
_exptl_crystal_size_min 0.18
_refine_diff_density_max 1.923
_refine_diff_density_min -1.289
_refine_diff_density_rms 0.236
_refine_ls_extinction_coef none
_refine_ls_extinction_method none
_refine_ls_goodness_of_fit_ref 1.093
_refine_ls_hydrogen_treatment mixed
_refine_ls_matrix_type full
_refine_ls_number_parameters 113
_refine_ls_number_reflns 3382
_refine_ls_number_restraints 7
_refine_ls_restrained_S_all 1.092
_refine_ls_R_factor_all 0.1097
_refine_ls_R_factor_gt 0.0892
_refine_ls_shift/su_max 0.000
_refine_ls_shift/su_mean 0.000
_refine_ls_structure_factor_coef Fsqd
_refine_ls_weighting_details 'calc w=1/[\s^2^(Fo^2^)+(0.1694P)^2^+503.4629P] where P=(Fo^2^+2Fc^2^)/3'
_refine_ls_weighting_scheme calc
_refine_ls_wR_factor_gt 0.2905
_refine_ls_wR_factor_ref 0.3203
_reflns_number_gt 2610
_reflns_number_total 3382
_reflns_threshold_expression >2sigma(I)
_cod_data_source_file ja210039u_si_002_2.cif
_cod_data_source_block ISC-2
_cod_original_sg_symbol_H-M 'R -3'
_cod_database_code 4117535

loop_
_symmetry_equiv_pos_as_xyz
'x, y, z'
'-y, x-y, z'
'-x+y, -x, z'
'x+2/3, y+1/3, z+1/3'
'-y+2/3, x-y+1/3, z+1/3'
'-x+y+2/3, -x+1/3, z+1/3'
'x+1/3, y+2/3, z+2/3'
'-y+1/3, x-y+2/3, z+2/3'
'-x+y+1/3, -x+2/3, z+2/3'
'-x, -y, -z'
'y, -x+y, -z'
'x-y, x, -z'
'-x+2/3, -y+1/3, -z+1/3'
'y+2/3, -x+y+1/3, -z+1/3'
'x-y+2/3, x+1/3, -z+1/3'
'-x+1/3, -y+2/3, -z+2/3'
'y+1/3, -x+y+2/3, -z+2/3'
'x-y+1/3, x+2/3, -z+2/3'

loop_
_atom_site_label
_atom_site_type_symbol
_atom_site_fract_x
_atom_site_fract_y
_atom_site_fract_z
_atom_site_U_iso_or_equiv
_atom_site_adp_type
_atom_site_occupancy
_atom_site_symmetry_multiplicity
_atom_site_calc_flag
_atom_site_refinement_flags
Ga1 Ga 0.89844(7) 0.90073(7) 0.14464(5) 0.0470(6) Uani 1 1 d .
Ga2 Ga 0.89994(9) 1.00119(9) 0.25287(6) 0.0606(6) Uani 1 1 d .
Ga3 Ga 1.0000 1.0000 0.34728(12) 0.0925(12) Uani 1 3 d S
Ga4 Ga 0.99407(8) 0.81370(8) 0.15046(6) 0.0550(6) Uani 1 1 d .
N1 N 0.9908(7) 0.7245(5) 0.1255(5) 0.124(3) Uani 1 1 d GD
C1 C 0.9421(7) 0.6595(6) 0.1452(5) 0.124(3) Uani 1 1 d GD
H1A H 0.9111 0.6576 0.1693 0.149 Uiso 1 1 calc R
C2 C 0.9388(7) 0.5973(5) 0.1295(6) 0.124(3) Uani 1 1 d GD
H2A H 0.9056 0.5529 0.1430 0.149 Uiso 1 1 calc R
C3 C 0.9842(7) 0.6001(5) 0.0942(5) 0.124(3) Uani 1 1 d GD
C4 C 1.0329(7) 0.6651(6) 0.0746(5) 0.124(3) Uani 1 1 d GD
C5 C 1.0362(7) 0.7273(5) 0.0902(5) 0.124(3) Uani 1 1 d GD
H5A H 1.0695 0.7717 0.0767 0.149 Uiso 1 1 calc R
C6 C 0.9813(11) 0.5325(9) 0.0795(9) 0.124(3) Uani 1 1 d D
H6A H 0.9436 0.4925 0.0968 0.186 Uiso 1 1 calc R
H6B H 1.0271 0.5357 0.0860 0.186 Uiso 1 1 calc R
H6C H 0.9713 0.5252 0.0458 0.186 Uiso 1 1 calc R
C7 C 1.0806(11) 0.6701(11) 0.0346(8) 0.124(3) Uani 1 1 d D
H7A H 1.1114 0.7201 0.0260 0.186 Uiso 1 1 calc R
H7B H 1.0514 0.6438 0.0076 0.186 Uiso 1 1 calc R
H7C H 1.1098 0.6496 0.0442 0.186 Uiso 1 1 calc R
S1 S 0.8979(3) 0.9976(3) 0.33072(16) 0.0903(16) Uani 1 1 d .
S2 S 0.89352(19) 0.80088(18) 0.11925(13) 0.0545(9) Uani 1 1 d .
S3 S 1.0000 1.0000 0.11748(19) 0.0439(13) Uani 1 3 d S
S4 S 0.80212(19) 0.90325(19) 0.11979(14) 0.0568(10) Uani 1 1 d .
S5 S 0.89814(19) 0.89984(19) 0.22611(13) 0.0546(10) Uani 1 1 d .
S6 S 0.8054(2) 1.0071(2) 0.22829(15) 0.0681(11) Uani 1 1 d .
O1 O 1.0000 1.0000 0.4241(11) 0.156(12) Uani 1 3 d S
O2 O 0.0000 0.0000 0.0000 0.24(3) Uiso 1 6 d S
O3 O 0.851(3) 0.581(3) 1.0106(19) 0.21(2) Uiso 0.50 1 d P
N2 N 0.8912(18) 0.6910(18) 1.0170(12) 0.204(13) Uiso 1 1 d .
N3 N 0.892(2) 0.983(2) 0.0028(15) 0.241(17) Uiso 1 1 d .

loop_
_atom_site_aniso_label
_atom_site_aniso_U_11
_atom_site_aniso_U_22
_atom_site_aniso_U_33
_atom_site_aniso_U_23
_atom_site_aniso_U_13
_atom_site_aniso_U_12
Ga1 0.0467(9) 0.0463(9) 0.0475(10) -0.0003(6) 0.0025(6) 0.0229(7)
Ga2 0.0646(11) 0.0700(12) 0.0477(10) -0.0031(7) 0.0097(7) 0.0339(9)
Ga3 0.1124(19) 0.1124(19) 0.0529(19) 0.000 0.000 0.0562(9)
Ga4 0.0527(10) 0.0497(10) 0.0637(11) 0.0052(7) 0.0050(7) 0.0264(8)
N1 0.101(5) 0.073(4) 0.197(9) 0.010(5) 0.059(5) 0.043(4)
C1 0.101(5) 0.073(4) 0.197(9) 0.010(5) 0.059(5) 0.043(4)
C2 0.101(5) 0.073(4) 0.197(9) 0.010(5) 0.059(5) 0.043(4)
C3 0.101(5) 0.073(4) 0.197(9) 0.010(5) 0.059(5) 0.043(4)
C4 0.101(5) 0.073(4) 0.197(9) 0.010(5) 0.059(5) 0.043(4)
C5 0.101(5) 0.073(4) 0.197(9) 0.010(5) 0.059(5) 0.043(4)
C6 0.101(5) 0.073(4) 0.197(9) 0.010(5) 0.059(5) 0.043(4)
C7 0.101(5) 0.073(4) 0.197(9) 0.010(5) 0.059(5) 0.043(4)
S1 0.100(4) 0.124(4) 0.048(2) -0.004(2) 0.017(2) 0.057(3)
S2 0.051(2) 0.049(2) 0.064(2) -0.0044(16) 0.0016(16) 0.0251(17)
S3 0.047(2) 0.047(2) 0.039(3) 0.000 0.000 0.0233(10)
S4 0.049(2) 0.053(2) 0.069(2) -0.0093(17) -0.0068(17) 0.0264(17)
S5 0.058(2) 0.058(2) 0.047(2) 0.0050(15) 0.0087(15) 0.0284(18)
S6 0.065(2) 0.079(3) 0.068(3) -0.004(2) 0.0112(19) 0.042(2)
O1 0.175(19) 0.175(19) 0.12(2) 0.000 0.000 0.087(10)

loop_
_atom_type_symbol
_atom_type_description
_atom_type_scat_dispersion_real
_atom_type_scat_dispersion_imag
_atom_type_scat_source
C C 0.0033 0.0016 'International Tables Vol C Tables 4.2.6.8 and 6.1.1.4'
H H 0.0000 0.0000 'International Tables Vol C Tables 4.2.6.8 and 6.1.1.4'
N N 0.0061 0.0033 'International Tables Vol C Tables 4.2.6.8 and 6.1.1.4'
S S 0.1246 0.1234 'International Tables Vol C Tables 4.2.6.8 and 6.1.1.4'
Ga Ga 0.2307 1.6083 'International Tables Vol C Tables 4.2.6.8 and 6.1.1.4'
O O 0.0106 0.0060 'International Tables Vol C Tables 4.2.6.8 and 6.1.1.4'

loop_
_geom_angle_atom_site_label_1
_geom_angle_atom_site_label_2
_geom_angle_atom_site_label_3
_geom_angle
_geom_angle_site_symmetry_1
_geom_angle_site_symmetry_3
S4 Ga1 S2 109.20(14) . .
S4 Ga1 S3 109.76(13) . .
S2 Ga1 S3 110.81(13) . .
S4 Ga1 S5 108.62(14) . .
S2 Ga1 S5 108.52(14) . .
S3 Ga1 S5 109.90(16) . .
S1 Ga2 S6 108.29(18) . .
S1 Ga2 S5 107.86(18) . .
S6 Ga2 S5 111.86(16) . .
S1 Ga2 S5 110.75(18) . 3_675
S6 Ga2 S5 108.11(16) . 3_675
S5 Ga2 S5 109.97(17) . 3_675
O1 Ga3 S1 102.19(14) . 3_675
O1 Ga3 S1 102.19(14) . 2_765
S1 Ga3 S1 115.66(10) 3_675 2_765
O1 Ga3 S1 102.20(14) . .
S1 Ga3 S1 115.66(9) 3_675 .
S1 Ga3 S1 115.66(10) 2_765 .
N1 Ga4 S2 100.0(5) . .
N1 Ga4 S4 101.2(3) . 2_765
S2 Ga4 S4 116.82(16) . 2_765
N1 Ga4 S6 102.3(5) . 2_765
S2 Ga4 S6 115.91(16) . 2_765
S4 Ga4 S6 116.24(17) 2_765 2_765
C1 N1 C5 120.0 . .
C1 N1 Ga4 118.1(6) . .
C5 N1 Ga4 121.8(6) . .
C2 C1 N1 120.0 . .
C1 C2 C3 120.0 . .
C4 C3 C2 120.0 . .
C4 C3 C6 121.2(11) . .
C2 C3 C6 118.7(12) . .
C5 C4 C3 120.0 . .
C5 C4 C7 118.2(11) . .
C3 C4 C7 121.7(11) . .
C4 C5 N1 120.0 . .
Ga2 S1 Ga3 102.0(2) . .
Ga1 S2 Ga4 100.31(15) . .
Ga1 S3 Ga1 109.35(13) 3_675 2_765
Ga1 S3 Ga1 109.35(13) 3_675 .
Ga1 S3 Ga1 109.35(13) 2_765 .
Ga1 S4 Ga4 101.80(15) . 3_675
Ga2 S5 Ga2 109.39(17) . 2_765
Ga2 S5 Ga1 108.92(15) . .
Ga2 S5 Ga1 109.28(15) 2_765 .
Ga2 S6 Ga4 100.05(16) . 3_675

loop_
_geom_bond_atom_site_label_1
_geom_bond_atom_site_label_2
_geom_bond_distance
_geom_bond_site_symmetry_2
Ga1 S4 2.234(4) .
Ga1 S2 2.237(4) .
Ga1 S3 2.314(2) .
Ga1 S5 2.328(4) .
Ga2 S1 2.225(5) .
Ga2 S6 2.234(5) .
Ga2 S5 2.311(4) .
Ga2 S5 2.326(4) 3_675
Ga3 O1 2.20(3) .
Ga3 S1 2.241(6) 3_675
Ga3 S1 2.241(5) 2_765
Ga3 S1 2.241(5) .
Ga4 N1 2.031(8) .
Ga4 S2 2.243(4) .
Ga4 S4 2.244(4) 2_765
Ga4 S6 2.247(4) 2_765
N1 C1 1.3900 .
N1 C5 1.3900 .
C1 C2 1.3900 .
C2 C3 1.3900 .
C3 C4 1.3900 .
C3 C6 1.496(15) .
C4 C5 1.3900 .
C4 C7 1.507(15) .
S3 Ga1 2.314(2) 3_675
S3 Ga1 2.314(2) 2_765
S4 Ga4 2.244(4) 3_675
S5 Ga2 2.326(4) 2_765
S6 Ga4 2.247(4) 3_675
